data_4302144
loop_
_publ_author_name
'Pierre Thu\'ery'

_publ_section_title
;
Lanthanide Complexes with Cucurbit[n]urils (n= 5, 6, 7) and Perrhenate
Ligands: New Examples of Encapsulation of Perrhenate Anions
;
_journal_name_full 'Inorganic Chemistry'
_journal_page_first 4497
_journal_page_last 4513
_journal_paper_doi 10.1021/ic900328z
_journal_volume 48
_journal_year 2009
_chemical_formula_sum 'C108 H132 K2 N74 O78 Re6 Sm2'
_chemical_formula_weight 5210.98
_space_group_IT_number 56
_symmetry_cell_setting orthorhombic
_symmetry_space_group_name_Hall '-P 2ab 2ac'
_symmetry_space_group_name_H-M 'P c c n'
_atom_sites_solution_hydrogens geom
_atom_sites_solution_primary direct
_atom_sites_solution_secondary difmap
_audit_creation_method SHELXL-97
_cell_angle_alpha 90.00
_cell_angle_beta 90.00
_cell_angle_gamma 90.00
_cell_formula_units_Z 4
_cell_length_a 22.1502(9)
_cell_length_b 36.173(2)
_cell_length_c 20.0440(12)
_cell_measurement_reflns_used 209326
_cell_measurement_temperature 100(2)
_cell_measurement_theta_max 25.68
_cell_measurement_theta_min 2.99
_cell_volume 16060.0(15)
_computing_cell_refinement 'HKL2000 (Otwinowski & Minor, 1997)'
_computing_data_collection 'COLLECT (Nonius, 1998)'
_computing_data_reduction 'HKL2000 (Otwinowski & Minor, 1997)'
_computing_molecular_graphics 'SHELXTL (Sheldrick, 2008)'
_computing_publication_material 'SHELXTL (Sheldrick, 2008); PLATON (Spek, 2003)'
_computing_structure_refinement 'SHELXL-97 (Sheldrick, 2008)'
_computing_structure_solution 'SHELXS-97 (Sheldrick, 2008)'
_diffrn_ambient_temperature 100(2)
_diffrn_measured_fraction_theta_full 0.984
_diffrn_measured_fraction_theta_max 0.984
_diffrn_measurement_device_type 'Nonius Kappa-CCD area-detector diffractometer'
_diffrn_measurement_method 'two \f and three \w scans with 2\% steps (289 frames)'
_diffrn_radiation_monochromator graphite
_diffrn_radiation_source 'fine-focus sealed tube'
_diffrn_radiation_type MoK\a
_diffrn_radiation_wavelength 0.71073
_diffrn_reflns_av_R_equivalents 0.0785
_diffrn_reflns_av_sigmaI/netI 0.1232
_diffrn_reflns_limit_h_max 27
_diffrn_reflns_limit_h_min -26
_diffrn_reflns_limit_k_max 44
_diffrn_reflns_limit_k_min -44
_diffrn_reflns_limit_l_max 24
_diffrn_reflns_limit_l_min -24
_diffrn_reflns_number 209326
_diffrn_reflns_theta_full 25.68
_diffrn_reflns_theta_max 25.68
_diffrn_reflns_theta_min 2.99
_diffrn_standards_decay_% 0
_diffrn_standards_interval_time 0
_diffrn_standards_number 0
_exptl_absorpt_coefficient_mu 5.400
_exptl_absorpt_correction_T_max 0.685
_exptl_absorpt_correction_T_min 0.466
_exptl_absorpt_correction_type multi-scan
_exptl_absorpt_process_details 'SCALEPACK (Otwinowski & Minor, 1997)'
_exptl_crystal_colour colourless
_exptl_crystal_density_diffrn 2.155
_exptl_crystal_density_method 'not measured'
_exptl_crystal_description platelet
_exptl_crystal_F_000 10136
_exptl_crystal_size_max 0.17
_exptl_crystal_size_mid 0.15
_exptl_crystal_size_min 0.07
_refine_diff_density_max 1.625
_refine_diff_density_min -2.708
_refine_diff_density_rms 0.202
_refine_ls_extinction_method none
_refine_ls_goodness_of_fit_ref 0.998
_refine_ls_hydrogen_treatment constr
_refine_ls_matrix_type full
_refine_ls_number_parameters 1216
_refine_ls_number_reflns 15021
_refine_ls_number_restraints 66
_refine_ls_restrained_S_all 1.006
_refine_ls_R_factor_all 0.1204
_refine_ls_R_factor_gt 0.0591
_refine_ls_shift/su_max 0.001
_refine_ls_shift/su_mean 0.000
_refine_ls_structure_factor_coef Fsqd
_refine_ls_weighting_details 'calc w=1/[\s^2^(Fo^2^)+(0.0712P)^2^] where P=(Fo^2^+2Fc^2^)/3'
_refine_ls_weighting_scheme calc
_refine_ls_wR_factor_gt 0.1328
_refine_ls_wR_factor_ref 0.1466
_reflns_number_gt 8338
_reflns_number_total 15021
_reflns_threshold_expression >2sigma(I)
_cod_data_source_file ic900328z_si_001_03.cif
_cod_data_source_block 3
_cod_database_code 4302144

loop_
_symmetry_equiv_pos_as_xyz
'x, y, z'
'-x+1/2, -y+1/2, z'
'-x, y+1/2, -z+1/2'
'x+1/2, -y, -z+1/2'
'-x, -y, -z'
'x-1/2, y-1/2, -z'
'x, -y-1/2, z-1/2'
'-x-1/2, y, z-1/2'

loop_
_atom_site_label
_atom_site_type_symbol
_atom_site_fract_x
_atom_site_fract_y
_atom_site_fract_z
_atom_site_U_iso_or_equiv
_atom_site_adp_type
_atom_site_occupancy
_atom_site_symmetry_multiplicity
_atom_site_calc_flag
_atom_site_refinement_flags
_atom_site_disorder_assembly
_atom_site_disorder_group
Sm Sm 0.11372(3) 0.372063(15) 0.84525(3) 0.02822(16) Uani 1 1 d . . .
K K -0.08807(13) 0.26716(7) 0.64678(13) 0.0433(7) Uani 1 1 d . . .
Re1 Re 0.29129(2) 0.354493(12) 0.89029(2) 0.02989(14) Uani 1 1 d . . .
Re2 Re 0.47697(2) 0.468462(12) 0.91936(2) 0.02705(14) Uani 1 1 d . . .
Re3 Re 0.65318(3) 0.356422(18) 0.88632(3) 0.0651(2) Uani 1 1 d . . .
O1 O 0.1826(3) 0.3216(2) 0.7906(4) 0.0384(19) Uani 1 1 d . . .
O2 O 0.0200(3) 0.2290(2) 0.6249(3) 0.0328(18) Uani 1 1 d . . .
O3 O 0.1446(3) 0.3886(2) 0.7255(4) 0.0306(18) Uani 1 1 d . . .
O4 O -0.0242(3) 0.3009(2) 0.5511(4) 0.0367(19) Uani 1 1 d . . .
O5 O 0.0424(4) 0.4180(2) 0.8000(4) 0.0360(19) Uani 1 1 d . . .
O6 O -0.1397(3) 0.3370(2) 0.6356(4) 0.037(2) Uani 1 1 d . . .
O7 O 0.0203(4) 0.3722(2) 0.9099(4) 0.0364(19) Uani 1 1 d . . .
O8 O -0.1597(3) 0.2854(2) 0.7565(4) 0.045(2) Uani 1 1 d . . .
O9 O 0.1092(3) 0.3127(2) 0.9115(3) 0.0316(18) Uani 1 1 d . . .
O10 O -0.0607(3) 0.2203(2) 0.7502(4) 0.037(2) Uani 1 1 d . . .
O11 O 0.0540(6) 0.3297(3) 0.7754(6) 0.037(3) Uani 1 1 d U . .
O12 O 0.0170(9) 0.2933(5) 0.7139(9) 0.065(5) Uani 1 1 d U . .
O13 O -0.0300(7) 0.3376(5) 0.7527(9) 0.057(5) Uani 1 1 d U . .
O14 O 0.2204(3) 0.3743(2) 0.8790(3) 0.0303(18) Uani 1 1 d . . .
O15 O 0.3396(3) 0.3863(2) 0.9229(4) 0.040(2) Uani 1 1 d . . .
O16 O 0.3208(3) 0.3409(2) 0.8138(3) 0.0385(19) Uani 1 1 d . . .
O17 O 0.2882(4) 0.3166(2) 0.9413(4) 0.044(2) Uani 1 1 d . . .
O18 O 0.1552(4) 0.4335(2) 0.8460(4) 0.048(2) Uani 1 1 d . . .
H18A H 0.1389 0.4536 0.8323 0.058 Uiso 1 1 d R . .
H18B H 0.1894 0.4339 0.8689 0.058 Uiso 1 1 d R . .
O19 O 0.1262(3) 0.3896(2) 0.9617(4) 0.040(2) Uani 1 1 d . . .
H19A H 0.1624 0.3992 0.9751 0.048 Uiso 1 1 d R . .
H19B H 0.1079 0.3780 0.9975 0.048 Uiso 1 1 d R . .
O20 O -0.1508(6) 0.2273(4) 0.5554(6) 0.072(4) Uani 1 1 d U . .
O21 O -0.1987(7) 0.2769(4) 0.6534(6) 0.081(5) Uani 1 1 d U . .
O22 O 0.4619(3) 0.42981(19) 0.8718(4) 0.0346(19) Uani 1 1 d . . .
O23 O 0.5454(3) 0.48731(19) 0.8942(3) 0.0299(17) Uani 1 1 d . . .
O24 O 0.4804(3) 0.4546(2) 1.0024(3) 0.039(2) Uani 1 1 d . . .
O25 O 0.4176(3) 0.49982(19) 0.9115(3) 0.0327(18) Uani 1 1 d . . .
O26 O 0.5861(5) 0.3343(3) 0.8756(5) 0.088(3) Uani 1 1 d U . .
O27 O 0.6684(5) 0.3877(3) 0.8274(5) 0.092(3) Uani 1 1 d U . .
O28 O 0.7134(6) 0.3229(4) 0.8880(7) 0.122(5) Uani 1 1 d U . .
O29 O 0.6529(5) 0.3767(3) 0.9622(5) 0.095(4) Uani 1 1 d U . .
O30 O 0.1493(3) 0.49913(19) 0.7822(3) 0.0309(18) Uani 1 1 d . . .
O31 O 0.1159(3) 0.6316(2) 0.9748(4) 0.0367(19) Uani 1 1 d . . .
O32 O 0.2578(3) 0.4565(2) 0.9114(3) 0.0325(18) Uani 1 1 d . . .
O33 O 0.2265(3) 0.5863(2) 1.0947(4) 0.037(2) Uani 1 1 d . . .
O34 O 0.2320(3) 0.3939(2) 1.0364(3) 0.0308(18) Uani 1 1 d . . .
O35 O 0.1873(3) 0.5282(2) 1.2071(3) 0.0347(19) Uani 1 1 d . . .
O36 O 0.0699(4) 0.3586(2) 1.0795(4) 0.039(2) Uani 1 1 d . . .
O37 O 0.0354(3) 0.4958(2) 1.2548(4) 0.039(2) Uani 1 1 d . . .
O38 O 0.1831(5) 0.3023(3) 1.0442(5) 0.084(3) Uani 1 1 d U . .
O39 O 0.4683(4) 0.3549(2) 0.9187(4) 0.060(3) Uani 1 1 d . . .
H39A H 0.4650 0.3812 0.9098 0.073 Uiso 1 1 d R . .
H39B H 0.5098 0.3518 0.9328 0.073 Uiso 1 1 d R . .
N1 N 0.1630(4) 0.2604(2) 0.7716(4) 0.024(2) Uani 1 1 d . . .
N2 N 0.1856(4) 0.2954(2) 0.6854(4) 0.028(2) Uani 1 1 d . . .
N3 N 0.1099(4) 0.2607(2) 0.6215(4) 0.028(2) Uani 1 1 d . . .
N4 N 0.0972(4) 0.2214(2) 0.7038(4) 0.027(2) Uani 1 1 d . . .
N5 N 0.1428(4) 0.3504(2) 0.6324(4) 0.033(2) Uani 1 1 d . . .
N6 N 0.0830(4) 0.3990(2) 0.6332(4) 0.031(2) Uani 1 1 d . . .
N7 N 0.0102(5) 0.3604(2) 0.5768(5) 0.038(2) Uani 1 1 d . . .
N8 N 0.0768(4) 0.3154(3) 0.5593(4) 0.038(2) Uani 1 1 d . . .
N9 N -0.0024(4) 0.4198(2) 0.6965(4) 0.030(2) Uani 1 1 d . . .
N10 N -0.0609(4) 0.4155(2) 0.7853(4) 0.028(2) Uani 1 1 d . . .
N11 N -0.1359(4) 0.3831(3) 0.7176(5) 0.043(3) Uani 1 1 d . . .
N12 N -0.0786(4) 0.3887(2) 0.6273(4) 0.027(2) Uani 1 1 d . . .
N13 N -0.0785(4) 0.3766(2) 0.8799(4) 0.029(2) Uani 1 1 d . . .
N14 N -0.0464(4) 0.3248(2) 0.9247(4) 0.029(2) Uani 1 1 d . . .
N15 N -0.1251(4) 0.2893(3) 0.8645(4) 0.034(2) Uani 1 1 d . . .
N16 N -0.1507(4) 0.3415(3) 0.8124(4) 0.035(2) Uani 1 1 d . . .
N17 N 0.0260(4) 0.2756(2) 0.9307(5) 0.034(2) Uani 1 1 d . . .
N18 N 0.1017(4) 0.2525(2) 0.8707(4) 0.028(2) Uani 1 1 d . . .
N19 N 0.0302(4) 0.2171(2) 0.8014(4) 0.033(2) Uani 1 1 d . . .
N20 N -0.0444(4) 0.2441(3) 0.8549(5) 0.036(2) Uani 1 1 d . . .
N21 N 0.0112(6) 0.3202(4) 0.7468(7) 0.033(4) Uani 1 1 d U . .
N22 N 0.1103(4) 0.5587(2) 0.7913(4) 0.023(2) Uani 1 1 d . . .
N23 N 0.1991(4) 0.5466(2) 0.8389(4) 0.028(2) Uani 1 1 d . . .
N24 N 0.1847(4) 0.5990(2) 0.9133(4) 0.034(2) Uani 1 1 d . . .
N25 N 0.0952(4) 0.6100(3) 0.8689(4) 0.031(2) Uani 1 1 d . . .
N26 N 0.2727(4) 0.5197(2) 0.9156(4) 0.030(2) Uani 1 1 d . . .
N27 N 0.2994(3) 0.4856(2) 1.0017(4) 0.026(2) Uani 1 1 d . . .
N28 N 0.2949(4) 0.5400(2) 1.0742(4) 0.029(2) Uani 1 1 d . . .
N29 N 0.2574(4) 0.5709(2) 0.9886(4) 0.032(2) Uani 1 1 d . . .
N30 N 0.2851(4) 0.4400(2) 1.0907(4) 0.024(2) Uani 1 1 d . . .
N31 N 0.2121(4) 0.4113(2) 1.1455(4) 0.030(2) Uani 1 1 d . . .
N32 N 0.1989(4) 0.4654(3) 1.2200(4) 0.034(2) Uani 1 1 d . . .
N33 N 0.2647(4) 0.4952(2) 1.1562(4) 0.028(2) Uani 1 1 d . . .
N34 N 0.1098(4) 0.3893(2) 1.1715(4) 0.026(2) Uani 1 1 d . . .
N35 N 0.0099(4) 0.3832(2) 1.1632(4) 0.029(2) Uani 1 1 d . . .
N36 N -0.0035(4) 0.4384(3) 1.2296(4) 0.031(2) Uani 1 1 d . . .
N37 N 0.0955(4) 0.4443(3) 1.2389(4) 0.030(2) Uani 1 1 d . . .
C1 C 0.1763(5) 0.2949(3) 0.7516(6) 0.035(3) Uani 1 1 d . . .
C2 C 0.1673(5) 0.2609(3) 0.6554(5) 0.033(3) Uani 1 1 d . . .
H2 H 0.1991 0.2512 0.6264 0.040 Uiso 1 1 calc R . .
C3 C 0.1576(5) 0.2351(3) 0.7166(5) 0.032(3) Uani 1 1 d . . .
H3 H 0.1875 0.2152 0.7186 0.038 Uiso 1 1 calc R . .
C4 C 0.0686(6) 0.2369(3) 0.6474(6) 0.033(3) Uani 1 1 d . . .
C5 C 0.1969(5) 0.3295(3) 0.6502(5) 0.034(3) Uani 1 1 d . . .
H5A H 0.2191 0.3239 0.6097 0.040 Uiso 1 1 calc R . .
H5B H 0.2225 0.3451 0.6777 0.040 Uiso 1 1 calc R . .
C6 C 0.1002(5) 0.2788(3) 0.5552(5) 0.034(3) Uani 1 1 d . . .
H6A H 0.1384 0.2794 0.5315 0.041 Uiso 1 1 calc R . .
H6B H 0.0725 0.2637 0.5293 0.041 Uiso 1 1 calc R . .
C7 C 0.1255(5) 0.3799(3) 0.6722(7) 0.039(3) Uani 1 1 d . . .
C8 C 0.0674(5) 0.3796(3) 0.5723(6) 0.035(3) Uani 1 1 d . . .
H8 H 0.0693 0.3958 0.5332 0.041 Uiso 1 1 calc R . .
C9 C 0.1139(5) 0.3481(3) 0.5683(6) 0.032(3) Uani 1 1 d . . .
H9 H 0.1425 0.3516 0.5315 0.038 Uiso 1 1 calc R . .
C10 C 0.0158(6) 0.3231(3) 0.5612(5) 0.035(3) Uani 1 1 d . . .
C11 C 0.0515(5) 0.4297(3) 0.6601(5) 0.029(3) Uani 1 1 d . . .
H11A H 0.0404 0.4462 0.6239 0.035 Uiso 1 1 calc R . .
H11B H 0.0783 0.4431 0.6897 0.035 Uiso 1 1 calc R . .
C12 C -0.0489(5) 0.3787(3) 0.5660(5) 0.040(3) Uani 1 1 d . . .
H12A H -0.0429 0.4007 0.5393 0.048 Uiso 1 1 calc R . .
H12B H -0.0750 0.3621 0.5410 0.048 Uiso 1 1 calc R . .
C13 C -0.0037(7) 0.4170(3) 0.7654(6) 0.036(3) Uani 1 1 d . . .
C14 C -0.1035(5) 0.4168(3) 0.7310(6) 0.035(3) Uani 1 1 d . . .
H14 H -0.1313 0.4376 0.7360 0.042 Uiso 1 1 calc R . .
C15 C -0.0641(5) 0.4211(3) 0.6674(6) 0.036(3) Uani 1 1 d . . .
H15 H -0.0720 0.4443 0.6438 0.044 Uiso 1 1 calc R . .
C16 C -0.1181(5) 0.3660(4) 0.6588(6) 0.038(3) Uani 1 1 d . . .
C17 C -0.0783(5) 0.4136(3) 0.8543(5) 0.031(3) Uani 1 1 d . . .
H17A H -0.0507 0.4284 0.8805 0.037 Uiso 1 1 calc R . .
H17B H -0.1184 0.4241 0.8593 0.037 Uiso 1 1 calc R . .
C18 C -0.1795(5) 0.3651(3) 0.7658(6) 0.037(3) Uani 1 1 d . . .
H18C H -0.2011 0.3842 0.7899 0.044 Uiso 1 1 calc R . .
H18D H -0.2089 0.3509 0.7407 0.044 Uiso 1 1 calc R . .
C19 C -0.0305(6) 0.3592(3) 0.9055(5) 0.035(3) Uani 1 1 d . . .
C20 C -0.1100(5) 0.3175(3) 0.9132(5) 0.034(3) Uani 1 1 d . . .
H20 H -0.1313 0.3133 0.9554 0.041 Uiso 1 1 calc R . .
C21 C -0.1330(5) 0.3533(3) 0.8781(5) 0.038(3) Uani 1 1 d . . .
H21 H -0.1667 0.3646 0.9023 0.046 Uiso 1 1 calc R . .
C22 C -0.1460(6) 0.3037(4) 0.8064(6) 0.045(3) Uani 1 1 d . . .
C23 C -0.0084(5) 0.3026(3) 0.9668(5) 0.032(3) Uani 1 1 d . . .
H23A H 0.0191 0.3187 0.9908 0.038 Uiso 1 1 calc R . .
H23B H -0.0334 0.2901 0.9995 0.038 Uiso 1 1 calc R . .
C24 C -0.1083(5) 0.2519(3) 0.8706(5) 0.035(3) Uani 1 1 d . . .
H24A H -0.1335 0.2373 0.8411 0.042 Uiso 1 1 calc R . .
H24B H -0.1164 0.2439 0.9159 0.042 Uiso 1 1 calc R . .
C25 C 0.0813(6) 0.2828(3) 0.9033(5) 0.032(3) Uani 1 1 d . . .
C26 C 0.0569(5) 0.2238(3) 0.8685(5) 0.036(3) Uani 1 1 d . . .
H26 H 0.0712 0.2009 0.8892 0.043 Uiso 1 1 calc R . .
C27 C 0.0023(5) 0.2407(3) 0.9072(6) 0.033(3) Uani 1 1 d . . .
H27 H -0.0109 0.2249 0.9440 0.040 Uiso 1 1 calc R . .
C28 C -0.0285(6) 0.2267(3) 0.7970(7) 0.038(3) Uani 1 1 d . . .
C29 C 0.1600(5) 0.2505(3) 0.8416(5) 0.036(3) Uani 1 1 d . . .
H29A H 0.1750 0.2255 0.8467 0.044 Uiso 1 1 calc R . .
H29B H 0.1867 0.2668 0.8663 0.044 Uiso 1 1 calc R . .
C30 C 0.0613(5) 0.1979(3) 0.7488(5) 0.038(3) Uani 1 1 d . . .
H30A H 0.0318 0.1846 0.7224 0.046 Uiso 1 1 calc R . .
H30B H 0.0880 0.1798 0.7689 0.046 Uiso 1 1 calc R . .
C31 C 0.1522(5) 0.5314(3) 0.8045(5) 0.025(2) Uani 1 1 d . . .
C32 C 0.1918(5) 0.5864(3) 0.8454(5) 0.031(3) Uani 1 1 d . . .
H32 H 0.2241 0.5998 0.8223 0.037 Uiso 1 1 calc R . .
C33 C 0.1293(5) 0.5948(3) 0.8146(5) 0.029(3) Uani 1 1 d . . .
H33 H 0.1326 0.6124 0.7777 0.034 Uiso 1 1 calc R . .
C34 C 0.1301(5) 0.6149(3) 0.9253(6) 0.026(3) Uani 1 1 d . . .
C35 C 0.2567(5) 0.5276(3) 0.8470(5) 0.035(3) Uani 1 1 d . . .
H35A H 0.2553 0.5045 0.8225 0.041 Uiso 1 1 calc R . .
H35B H 0.2882 0.5427 0.8274 0.041 Uiso 1 1 calc R . .
C36 C 0.2376(4) 0.6052(3) 0.9580(5) 0.028(3) Uani 1 1 d . . .
H36A H 0.2706 0.6157 0.9324 0.034 Uiso 1 1 calc R . .
H36B H 0.2267 0.6227 0.9926 0.034 Uiso 1 1 calc R . .
C37 C 0.2747(5) 0.4844(3) 0.9387(5) 0.029(3) Uani 1 1 d . . .
C38 C 0.3223(5) 0.5223(3) 1.0178(5) 0.029(3) Uani 1 1 d . . .
H38 H 0.3664 0.5223 1.0215 0.035 Uiso 1 1 calc R . .
C39 C 0.3011(5) 0.5462(3) 0.9585(5) 0.029(3) Uani 1 1 d . . .
H39 H 0.3343 0.5594 0.9367 0.035 Uiso 1 1 calc R . .
C40 C 0.2564(5) 0.5672(3) 1.0561(5) 0.028(3) Uani 1 1 d . . .
C41 C 0.3219(5) 0.4527(3) 1.0338(5) 0.032(3) Uani 1 1 d . . .
H41A H 0.3626 0.4574 1.0493 0.038 Uiso 1 1 calc R . .
H41B H 0.3239 0.4330 1.0010 0.038 Uiso 1 1 calc R . .
C42 C 0.3009(5) 0.5263(3) 1.1418(5) 0.037(3) Uani 1 1 d . . .
H42A H 0.3428 0.5199 1.1496 0.044 Uiso 1 1 calc R . .
H42B H 0.2904 0.5460 1.1725 0.044 Uiso 1 1 calc R . .
C43 C 0.2417(5) 0.4135(3) 1.0837(5) 0.032(3) Uani 1 1 d . . .
C44 C 0.2392(5) 0.4357(3) 1.1959(6) 0.035(3) Uani 1 1 d . . .
H44 H 0.2576 0.4218 1.2326 0.042 Uiso 1 1 calc R . .
C45 C 0.2861(5) 0.4572(3) 1.1552(5) 0.031(3) Uani 1 1 d . . .
H45 H 0.3262 0.4553 1.1756 0.037 Uiso 1 1 calc R . .
C46 C 0.2141(6) 0.4989(3) 1.1949(5) 0.036(3) Uani 1 1 d . . .
C47 C 0.1718(5) 0.3802(3) 1.1632(5) 0.030(3) Uani 1 1 d . . .
H47A H 0.1749 0.3615 1.1286 0.035 Uiso 1 1 calc R . .
H47B H 0.1863 0.3692 1.2043 0.035 Uiso 1 1 calc R . .
C48 C 0.1507(5) 0.4596(3) 1.2676(5) 0.030(3) Uani 1 1 d . . .
H48A H 0.1412 0.4830 1.2887 0.036 Uiso 1 1 calc R . .
H48B H 0.1650 0.4429 1.3022 0.036 Uiso 1 1 calc R . .
C49 C 0.0637(6) 0.3757(3) 1.1329(6) 0.039(3) Uani 1 1 d . . .
C50 C 0.0181(4) 0.4008(3) 1.2276(5) 0.031(3) Uani 1 1 d . . .
H50 H 0.0017 0.3859 1.2642 0.037 Uiso 1 1 calc R . .
C51 C 0.0868(5) 0.4055(3) 1.2327(5) 0.027(3) Uani 1 1 d . . .
H51 H 0.1027 0.3924 1.2718 0.032 Uiso 1 1 calc R . .
C52 C 0.0414(5) 0.4638(3) 1.2423(5) 0.028(3) Uani 1 1 d . . .
C53 C -0.0477(5) 0.3650(3) 1.1444(6) 0.036(3) Uani 1 1 d . . .
H53A H -0.0409 0.3499 1.1051 0.044 Uiso 1 1 calc R . .
H53B H -0.0599 0.3487 1.1804 0.044 Uiso 1 1 calc R . .
C54 C -0.0644(5) 0.4455(3) 1.2568(5) 0.029(3) Uani 1 1 d . . .
H54A H -0.0718 0.4287 1.2935 0.035 Uiso 1 1 calc R . .
H54B H -0.0658 0.4705 1.2743 0.035 Uiso 1 1 calc R . .

loop_
_atom_site_aniso_label
_atom_site_aniso_U_11
_atom_site_aniso_U_22
_atom_site_aniso_U_33
_atom_site_aniso_U_23
_atom_site_aniso_U_13
_atom_site_aniso_U_12
Sm 0.0375(4) 0.0209(3) 0.0263(3) -0.0009(3) -0.0036(3) -0.0012(3)
K 0.0579(18) 0.0353(16) 0.0368(16) -0.0007(12) 0.0011(13) 0.0043(13)
Re1 0.0403(3) 0.0218(3) 0.0276(3) -0.0032(2) -0.0012(2) 0.0029(2)
Re2 0.0369(3) 0.0216(2) 0.0226(3) 0.00106(19) 0.0013(2) 0.0010(2)
Re3 0.0753(5) 0.0531(4) 0.0669(4) -0.0053(3) -0.0005(4) -0.0162(3)
O1 0.043(5) 0.036(5) 0.036(5) -0.002(4) 0.004(4) -0.003(4)
O2 0.041(5) 0.024(4) 0.034(4) -0.001(3) -0.012(4) -0.001(4)
O3 0.042(5) 0.031(5) 0.018(4) -0.001(3) -0.007(4) -0.005(4)
O4 0.046(5) 0.030(5) 0.034(5) 0.000(4) -0.006(4) -0.014(4)
O5 0.045(5) 0.030(5) 0.032(5) -0.004(4) -0.007(4) 0.001(4)
O6 0.043(5) 0.032(5) 0.037(5) -0.004(4) -0.008(4) 0.009(4)
O7 0.051(6) 0.029(5) 0.030(4) 0.000(4) -0.007(4) -0.001(4)
O8 0.050(5) 0.042(5) 0.042(5) -0.014(4) -0.009(4) 0.002(4)
O9 0.041(5) 0.022(4) 0.032(4) -0.001(3) -0.006(4) -0.001(4)
O10 0.040(5) 0.033(5) 0.038(5) -0.001(4) -0.008(4) -0.013(4)
O11 0.053(6) 0.027(5) 0.030(5) 0.001(4) 0.011(4) -0.001(4)
O12 0.078(8) 0.057(8) 0.061(8) -0.016(7) 0.000(7) -0.001(7)
O13 0.048(6) 0.061(6) 0.062(6) 0.011(5) -0.003(5) 0.014(5)
O14 0.028(4) 0.034(5) 0.030(4) -0.004(3) -0.001(3) 0.008(3)
O15 0.043(5) 0.031(5) 0.048(5) -0.003(4) 0.000(4) -0.001(4)
O16 0.046(5) 0.036(5) 0.033(4) -0.003(4) 0.004(4) 0.005(4)
O17 0.062(5) 0.023(5) 0.047(5) -0.008(4) -0.006(4) 0.010(4)
O18 0.068(6) 0.022(5) 0.054(5) 0.006(4) -0.019(5) -0.003(4)
O19 0.041(5) 0.049(5) 0.031(4) -0.002(4) 0.006(4) -0.011(4)
O20 0.088(7) 0.074(7) 0.055(6) -0.021(6) 0.014(6) -0.022(6)
O21 0.142(12) 0.058(9) 0.044(7) -0.003(7) 0.016(8) -0.038(9)
O22 0.051(5) 0.013(4) 0.040(5) 0.007(3) 0.001(4) -0.005(3)
O23 0.040(4) 0.022(4) 0.028(4) 0.002(3) 0.001(3) -0.004(3)
O24 0.069(6) 0.030(5) 0.016(4) 0.011(3) 0.008(4) 0.006(4)
O25 0.041(5) 0.024(4) 0.033(4) -0.006(3) 0.007(4) -0.002(3)
O26 0.082(5) 0.082(5) 0.100(5) -0.019(4) -0.004(4) -0.009(4)
O27 0.107(5) 0.091(5) 0.080(5) 0.007(4) -0.018(4) -0.009(4)
O28 0.113(6) 0.114(6) 0.139(6) 0.004(5) 0.005(5) 0.010(4)
O29 0.093(5) 0.108(5) 0.084(5) -0.009(4) 0.001(4) -0.020(4)
O30 0.045(5) 0.015(4) 0.033(4) 0.000(3) 0.002(4) 0.004(3)
O31 0.035(5) 0.044(5) 0.031(5) -0.014(4) 0.008(4) 0.001(4)
O32 0.033(4) 0.031(5) 0.034(4) -0.005(4) -0.007(4) -0.004(4)
O33 0.036(5) 0.039(5) 0.038(5) -0.005(4) 0.004(4) 0.011(4)
O34 0.048(5) 0.030(5) 0.014(4) -0.007(3) 0.003(3) 0.005(4)
O35 0.043(5) 0.033(5) 0.029(4) -0.005(4) 0.005(4) 0.012(4)
O36 0.050(5) 0.036(5) 0.032(5) 0.002(4) -0.001(4) 0.001(4)
O37 0.049(5) 0.026(5) 0.040(5) 0.000(4) 0.003(4) -0.003(4)
O38 0.096(5) 0.073(5) 0.082(5) 0.014(4) -0.023(4) -0.011(4)
O39 0.091(7) 0.024(5) 0.067(6) 0.008(4) 0.002(5) -0.011(5)
N1 0.038(6) 0.013(5) 0.022(5) -0.002(4) -0.004(4) 0.001(4)
N2 0.032(5) 0.024(5) 0.028(5) -0.005(4) 0.003(4) -0.002(4)
N3 0.029(5) 0.028(5) 0.027(5) 0.003(4) -0.001(4) 0.003(4)
N4 0.037(6) 0.026(5) 0.019(5) -0.005(4) -0.005(4) 0.001(4)
N5 0.041(6) 0.028(6) 0.031(5) 0.003(4) 0.004(5) 0.002(5)
N6 0.043(6) 0.024(6) 0.024(5) 0.005(4) 0.001(5) -0.012(5)
N7 0.055(7) 0.024(6) 0.035(6) -0.001(4) -0.005(5) -0.001(5)
N8 0.044(7) 0.038(7) 0.033(6) 0.004(5) -0.008(5) -0.001(5)
N9 0.033(6) 0.026(5) 0.030(6) 0.005(4) -0.003(5) 0.002(4)
N10 0.026(6) 0.037(6) 0.023(5) 0.006(4) 0.003(4) -0.001(4)
N11 0.040(6) 0.037(7) 0.052(7) -0.004(5) -0.002(5) 0.008(5)
N12 0.029(5) 0.024(5) 0.028(5) -0.003(4) 0.003(4) -0.004(4)
N13 0.033(6) 0.020(5) 0.033(5) -0.002(4) 0.013(5) -0.001(4)
N14 0.030(6) 0.027(6) 0.030(5) 0.000(4) 0.005(4) -0.007(4)
N15 0.034(6) 0.037(6) 0.031(6) 0.002(5) -0.009(4) -0.005(5)
N16 0.044(6) 0.031(6) 0.031(6) 0.008(5) -0.001(5) -0.002(5)
N17 0.049(7) 0.015(5) 0.039(6) 0.007(4) -0.011(5) 0.006(5)
N18 0.036(6) 0.019(5) 0.029(5) -0.003(4) -0.005(4) 0.005(4)
N19 0.043(7) 0.020(5) 0.035(6) 0.005(4) 0.004(5) -0.001(4)
N20 0.037(6) 0.033(6) 0.038(6) 0.002(5) -0.001(5) -0.004(5)
N21 0.036(6) 0.028(5) 0.034(5) 0.009(4) 0.015(4) 0.023(4)
N22 0.021(5) 0.022(5) 0.024(5) -0.011(4) 0.003(4) 0.008(4)
N23 0.034(6) 0.024(5) 0.026(5) 0.002(4) 0.002(4) 0.000(4)
N24 0.047(6) 0.026(5) 0.029(5) -0.010(4) 0.009(5) 0.000(5)
N25 0.031(5) 0.030(6) 0.031(6) -0.005(4) -0.007(5) 0.012(4)
N26 0.038(6) 0.027(6) 0.026(5) -0.004(4) -0.005(4) 0.000(4)
N27 0.023(5) 0.017(5) 0.039(6) -0.003(4) -0.006(4) 0.006(4)
N28 0.033(5) 0.027(5) 0.028(5) -0.009(4) 0.006(4) 0.006(4)
N29 0.051(6) 0.022(5) 0.023(5) -0.001(4) -0.003(5) 0.006(5)
N30 0.022(5) 0.022(5) 0.028(5) 0.001(4) 0.004(4) -0.006(4)
N31 0.055(6) 0.022(5) 0.013(5) -0.006(4) -0.004(5) 0.004(5)
N32 0.043(6) 0.028(6) 0.030(5) -0.012(4) 0.006(5) 0.008(5)
N33 0.029(5) 0.015(5) 0.038(5) -0.006(4) -0.003(5) 0.008(4)
N34 0.028(5) 0.033(6) 0.018(5) -0.006(4) -0.003(4) 0.000(4)
N35 0.030(6) 0.035(6) 0.024(5) -0.015(4) -0.001(4) 0.001(4)
N36 0.042(6) 0.038(6) 0.012(5) -0.004(4) 0.002(4) 0.017(5)
N37 0.035(6) 0.033(6) 0.023(5) -0.003(4) -0.002(4) -0.001(5)
C1 0.034(7) 0.034(8) 0.036(8) -0.011(6) -0.010(6) 0.008(6)
C2 0.051(8) 0.015(6) 0.035(6) -0.004(5) -0.012(6) -0.002(5)
C3 0.029(7) 0.019(6) 0.047(7) -0.003(5) 0.002(6) -0.002(5)
C4 0.045(5) 0.023(4) 0.033(5) -0.004(4) 0.001(4) 0.007(4)
C5 0.050(8) 0.020(7) 0.031(6) -0.012(5) 0.009(6) -0.006(6)
C6 0.029(7) 0.034(7) 0.039(7) -0.006(6) -0.014(5) -0.003(5)
C7 0.040(8) 0.030(8) 0.047(9) 0.003(6) 0.021(7) 0.002(6)
C8 0.048(8) 0.022(7) 0.034(7) 0.009(5) 0.010(6) 0.006(6)
C9 0.031(7) 0.017(6) 0.048(8) 0.002(5) 0.005(6) -0.006(5)
C10 0.064(10) 0.034(8) 0.007(6) 0.003(5) -0.004(6) 0.000(7)
C11 0.029(6) 0.031(7) 0.027(6) 0.005(5) 0.002(5) -0.006(5)
C12 0.056(8) 0.036(8) 0.029(7) -0.008(6) -0.003(6) -0.002(6)
C13 0.071(10) 0.010(6) 0.027(7) -0.003(5) 0.003(7) -0.008(6)
C14 0.041(7) 0.019(7) 0.046(7) -0.007(5) 0.005(6) 0.004(5)
C15 0.030(7) 0.032(7) 0.046(8) 0.006(6) 0.000(6) 0.005(5)
C16 0.038(8) 0.047(9) 0.029(7) -0.012(6) 0.000(6) 0.019(7)
C17 0.033(7) 0.045(8) 0.014(6) 0.002(5) -0.004(5) 0.002(5)
C18 0.023(6) 0.050(8) 0.039(7) 0.008(6) 0.006(6) -0.003(6)
C19 0.038(8) 0.040(8) 0.026(7) -0.009(5) -0.002(6) 0.002(7)
C20 0.052(8) 0.030(7) 0.019(6) -0.004(5) 0.011(6) 0.007(6)
C21 0.038(7) 0.049(8) 0.027(7) -0.004(6) 0.002(6) 0.008(6)
C22 0.052(8) 0.043(9) 0.041(8) -0.003(7) 0.012(7) 0.003(7)
C23 0.037(7) 0.024(6) 0.036(7) 0.009(5) 0.004(6) -0.003(5)
C24 0.044(8) 0.038(8) 0.024(6) -0.001(5) 0.002(5) -0.005(6)
C25 0.056(9) 0.024(7) 0.017(6) 0.013(5) -0.009(6) 0.003(6)
C26 0.056(8) 0.029(7) 0.024(6) -0.003(5) 0.003(6) -0.007(6)
C27 0.036(7) 0.022(7) 0.041(7) -0.001(5) -0.010(6) -0.009(5)
C28 0.039(9) 0.027(7) 0.046(9) 0.012(6) 0.011(7) -0.006(6)
C29 0.044(8) 0.020(6) 0.045(7) -0.011(6) -0.006(6) 0.008(5)
C30 0.056(8) 0.018(7) 0.040(7) -0.005(6) -0.002(6) 0.006(6)
C31 0.030(4) 0.029(4) 0.017(4) 0.007(4) 0.003(4) 0.001(4)
C32 0.051(8) 0.020(6) 0.021(6) 0.006(5) 0.007(5) -0.002(5)
C33 0.046(7) 0.025(7) 0.015(6) 0.010(5) -0.012(5) 0.011(5)
C34 0.031(7) 0.014(6) 0.031(7) 0.008(5) -0.003(6) 0.006(5)
C35 0.050(8) 0.034(7) 0.019(6) 0.002(5) 0.004(6) 0.013(6)
C36 0.022(6) 0.026(7) 0.037(7) -0.005(5) 0.002(5) -0.002(5)
C37 0.031(7) 0.028(7) 0.029(7) -0.001(5) -0.005(5) 0.001(5)
C38 0.039(7) 0.016(6) 0.034(7) 0.000(5) -0.006(6) 0.011(5)
C39 0.027(6) 0.030(7) 0.030(6) -0.005(5) -0.001(5) 0.005(5)
C40 0.034(7) 0.013(6) 0.037(7) 0.002(5) -0.011(6) 0.003(5)
C41 0.034(7) 0.018(6) 0.043(7) -0.005(5) 0.002(6) 0.004(5)
C42 0.058(8) 0.037(8) 0.015(6) -0.010(5) 0.004(6) 0.005(6)
C43 0.037(7) 0.034(7) 0.024(7) 0.016(6) 0.005(6) 0.013(6)
C44 0.032(7) 0.031(7) 0.041(7) 0.006(6) -0.021(6) -0.001(5)
C45 0.033(7) 0.037(7) 0.024(6) 0.001(5) 0.003(5) 0.007(5)
C46 0.054(8) 0.018(7) 0.035(7) -0.007(5) -0.003(6) 0.003(6)
C47 0.037(7) 0.023(6) 0.028(6) -0.003(5) 0.004(5) -0.001(5)
C48 0.029(7) 0.028(7) 0.032(7) -0.015(5) 0.002(6) 0.009(5)
C49 0.065(9) 0.024(7) 0.027(7) 0.003(6) -0.006(7) 0.003(6)
C50 0.021(6) 0.046(8) 0.026(6) 0.009(5) 0.007(5) 0.013(5)
C51 0.038(7) 0.013(6) 0.029(6) -0.005(5) -0.015(5) 0.003(5)
C52 0.045(8) 0.028(7) 0.013(6) 0.003(5) -0.007(5) -0.009(6)
C53 0.048(8) 0.027(7) 0.033(7) -0.006(5) 0.006(6) 0.001(6)
C54 0.042(7) 0.027(7) 0.018(6) -0.005(5) -0.004(6) 0.005(5)

loop_
_atom_type_symbol
_atom_type_description
_atom_type_scat_dispersion_real
_atom_type_scat_dispersion_imag
_atom_type_scat_source
C C 0.0033 0.0016 'International Tables Vol C Tables 4.2.6.8 and 6.1.1.4'
H H 0.0000 0.0000 'International Tables Vol C Tables 4.2.6.8 and 6.1.1.4'
N N 0.0061 0.0033 'International Tables Vol C Tables 4.2.6.8 and 6.1.1.4'
O O 0.0106 0.0060 'International Tables Vol C Tables 4.2.6.8 and 6.1.1.4'
K K 0.2009 0.2494 'International Tables Vol C Tables 4.2.6.8 and 6.1.1.4'
Sm Sm -0.1638 3.4418 'International Tables Vol C Tables 4.2.6.8 and 6.1.1.4'
Re Re -1.0185 7.2310 'International Tables Vol C Tables 4.2.6.8 and 6.1.1.4'

loop_
_geom_angle_atom_site_label_1
_geom_angle_atom_site_label_2
_geom_angle_atom_site_label_3
_geom_angle
_geom_angle_site_symmetry_1
_geom_angle_site_symmetry_3
_geom_angle_publ_flag
O18 Sm O19 73.1(3) . . ?
O18 Sm O7 108.6(3) . . ?
O19 Sm O7 65.6(2) . . ?
O18 Sm O14 66.4(3) . . ?
O19 Sm O14 67.6(2) . . ?
O7 Sm O14 132.0(2) . . ?
O18 Sm O5 68.0(3) . . ?
O19 Sm O5 104.5(2) . . ?
O7 Sm O5 69.5(2) . . ?
O14 Sm O5 134.0(3) . . ?
O18 Sm O11 141.6(4) . . ?
O19 Sm O11 140.3(4) . . ?
O7 Sm O11 81.2(3) . . ?
O14 Sm O11 133.9(3) . . ?
O5 Sm O11 82.3(4) . . ?
O18 Sm O9 142.8(2) . . ?
O19 Sm O9 73.9(2) . . ?
O7 Sm O9 71.9(2) . . ?
O14 Sm O9 85.5(2) . . ?
O5 Sm O9 137.8(2) . . ?
O11 Sm O9 75.5(3) . . ?
O18 Sm O3 71.8(2) . . ?
O19 Sm O3 143.7(2) . . ?
O7 Sm O3 136.2(2) . . ?
O14 Sm O3 89.6(2) . . ?
O5 Sm O3 70.7(2) . . ?
O11 Sm O3 75.9(3) . . ?
O9 Sm O3 134.5(2) . . ?
O18 Sm O1 115.1(3) . . ?
O19 Sm O1 121.1(2) . . ?
O7 Sm O1 135.8(2) . . ?
O14 Sm O1 65.1(2) . . ?
O5 Sm O1 133.6(2) . . ?
O11 Sm O1 69.0(3) . . ?
O9 Sm O1 69.5(2) . . ?
O3 Sm O1 67.4(2) . . ?
O21 K O4 119.7(4) . . ?
O21 K O20 66.8(4) . . ?
O4 K O20 91.7(3) . . ?
O21 K O10 105.4(4) . . ?
O4 K O10 134.9(3) . . ?
O20 K O10 107.2(4) . . ?
O21 K O6 57.9(4) . . ?
O4 K O6 75.2(2) . . ?
O20 K O6 102.6(4) . . ?
O10 K O6 135.4(2) . . ?
O21 K O8 50.4(3) . . ?
O4 K O8 139.1(3) . . ?
O20 K O8 111.5(3) . . ?
O10 K O8 71.1(2) . . ?
O6 K O8 67.3(2) . . ?
O21 K O2 157.6(4) . . ?
O4 K O2 70.2(2) . . ?
O20 K O2 94.0(3) . . ?
O10 K O2 68.0(2) . . ?
O6 K O2 141.9(2) . . ?
O8 K O2 136.6(2) . . ?
O21 K O12 137.3(5) . . ?
O4 K O12 75.8(4) . . ?
O20 K O12 155.9(5) . . ?
O10 K O12 70.6(4) . . ?
O6 K O12 94.1(4) . . ?
O8 K O12 90.8(4) . . ?
O2 K O12 62.5(4) . . ?
O15 Re1 O17 109.7(4) . . ?
O15 Re1 O16 107.1(4) . . ?
O17 Re1 O16 108.4(3) . . ?
O15 Re1 O14 109.8(3) . . ?
O17 Re1 O14 111.8(4) . . ?
O16 Re1 O14 109.9(3) . . ?
O22 Re2 O23 109.1(3) . . ?
O22 Re2 O24 107.7(3) . . ?
O23 Re2 O24 110.6(3) . . ?
O22 Re2 O25 109.4(3) . . ?
O23 Re2 O25 112.1(3) . . ?
O24 Re2 O25 107.8(3) . . ?
O27 Re3 O29 110.0(6) . . ?
O27 Re3 O26 113.9(5) . . ?
O29 Re3 O26 108.4(5) . . ?
O27 Re3 O28 108.6(6) . . ?
O29 Re3 O28 106.2(6) . . ?
O26 Re3 O28 109.4(6) . . ?
C1 O1 Sm 137.4(7) . . ?
C4 O2 K 126.2(7) . . ?
C7 O3 Sm 133.0(7) . . ?
C10 O4 K 124.7(7) . . ?
C13 O5 Sm 135.9(7) . . ?
C16 O6 K 125.3(7) . . ?
C19 O7 Sm 137.8(7) . . ?
C22 O8 K 128.6(8) . . ?
C25 O9 Sm 133.0(6) . . ?
C28 O10 K 127.0(7) . . ?
N21 O11 Sm 154.8(11) . . ?
N21 O12 K 116.5(14) . . ?
Re1 O14 Sm 152.7(4) . . ?
Sm O18 H18A 128.3 . . ?
Sm O18 H18B 110.2 . . ?
H18A O18 H18B 120.8 . . ?
Sm O19 H19A 118.8 . . ?
Sm O19 H19B 125.1 . . ?
H19A O19 H19B 109.2 . . ?
H39A O39 H39B 103.8 . . ?
C1 N1 C3 112.4(8) . . ?
C1 N1 C29 121.9(9) . . ?
C3 N1 C29 125.5(8) . . ?
C1 N2 C2 111.0(9) . . ?
C1 N2 C5 121.3(9) . . ?
C2 N2 C5 125.7(8) . . ?
C4 N3 C2 114.6(9) . . ?
C4 N3 C6 121.2(9) . . ?
C2 N3 C6 123.0(9) . . ?
C4 N4 C3 114.9(9) . . ?
C4 N4 C30 118.5(9) . . ?
C3 N4 C30 125.9(8) . . ?
C7 N5 C9 115.7(9) . . ?
C7 N5 C5 118.9(9) . . ?
C9 N5 C5 123.7(9) . . ?
C7 N6 C11 120.2(9) . . ?
C7 N6 C8 112.9(9) . . ?
C11 N6 C8 125.6(9) . . ?
C10 N7 C8 111.9(10) . . ?
C10 N7 C12 118.7(10) . . ?
C8 N7 C12 123.4(9) . . ?
C10 N8 C6 123.1(10) . . ?
C10 N8 C9 112.7(10) . . ?
C6 N8 C9 124.0(9) . . ?
C13 N9 C11 122.6(10) . . ?
C13 N9 C15 112.0(10) . . ?
C11 N9 C15 123.7(9) . . ?
C13 N10 C17 123.1(9) . . ?
C13 N10 C14 113.4(9) . . ?
C17 N10 C14 123.5(9) . . ?
C16 N11 C14 113.2(10) . . ?
C16 N11 C18 122.1(10) . . ?
C14 N11 C18 124.3(9) . . ?
C16 N12 C12 122.6(9) . . ?
C16 N12 C15 111.8(9) . . ?
C12 N12 C15 125.1(9) . . ?
C19 N13 C17 125.1(10) . . ?
C19 N13 C21 113.0(9) . . ?
C17 N13 C21 121.9(9) . . ?
C19 N14 C23 122.0(9) . . ?
C19 N14 C20 112.1(9) . . ?
C23 N14 C20 124.0(9) . . ?
C22 N15 C24 122.2(10) . . ?
C22 N15 C20 112.7(10) . . ?
C24 N15 C20 123.8(9) . . ?
C22 N16 C18 125.2(10) . . ?
C22 N16 C21 110.8(10) . . ?
C18 N16 C21 123.1(10) . . ?
C25 N17 C23 123.3(9) . . ?
C25 N17 C27 111.1(9) . . ?
C23 N17 C27 124.5(9) . . ?
C25 N18 C29 122.9(10) . . ?
C25 N18 C26 111.6(9) . . ?
C29 N18 C26 125.5(9) . . ?
C28 N19 C30 122.7(10) . . ?
C28 N19 C26 113.5(10) . . ?
C30 N19 C26 123.3(9) . . ?
C28 N20 C27 112.6(10) . . ?
C28 N20 C24 121.0(10) . . ?
C27 N20 C24 122.4(9) . . ?
O13 N21 O11 116.7(16) . . ?
O13 N21 O12 127.8(19) . . ?
O11 N21 O12 115.5(15) . . ?
C31 N22 C54 122.4(8) . 5_567 ?
C31 N22 C33 112.9(8) . . ?
C54 N22 C33 121.9(8) 5_567 . ?
C31 N23 C32 111.2(9) . . ?
C31 N23 C35 122.2(9) . . ?
C32 N23 C35 123.6(9) . . ?
C34 N24 C32 113.3(9) . . ?
C34 N24 C36 121.9(8) . . ?
C32 N24 C36 121.9(9) . . ?
C34 N25 C53 119.4(9) . 5_567 ?
C34 N25 C33 112.1(8) . . ?
C53 N25 C33 119.6(8) 5_567 . ?
C37 N26 C39 114.2(9) . . ?
C37 N26 C35 121.1(9) . . ?
C39 N26 C35 123.1(9) . . ?
C37 N27 C41 121.4(9) . . ?
C37 N27 C38 111.7(9) . . ?
C41 N27 C38 122.2(8) . . ?
C40 N28 C38 112.5(9) . . ?
C40 N28 C42 123.9(9) . . ?
C38 N28 C42 123.0(8) . . ?
C40 N29 C39 111.3(9) . . ?
C40 N29 C36 120.0(9) . . ?
C39 N29 C36 123.6(9) . . ?
C43 N30 C45 114.1(8) . . ?
C43 N30 C41 121.9(8) . . ?
C45 N30 C41 123.5(8) . . ?
C43 N31 C44 112.5(9) . . ?
C43 N31 C47 122.3(9) . . ?
C44 N31 C47 122.7(8) . . ?
C46 N32 C48 123.9(9) . . ?
C46 N32 C44 112.2(9) . . ?
C48 N32 C44 123.8(9) . . ?
C46 N33 C42 120.1(9) . . ?
C46 N33 C45 111.7(9) . . ?
C42 N33 C45 124.4(9) . . ?
C49 N34 C47 124.7(9) . . ?
C49 N34 C51 111.1(9) . . ?
C47 N34 C51 122.2(8) . . ?
C49 N35 C50 111.9(9) . . ?
C49 N35 C53 123.4(9) . . ?
C50 N35 C53 121.9(9) . . ?
C52 N36 C50 113.3(9) . . ?
C52 N36 C54 118.4(9) . . ?
C50 N36 C54 118.5(9) . . ?
C52 N37 C51 112.9(9) . . ?
C52 N37 C48 120.6(9) . . ?
C51 N37 C48 121.4(9) . . ?
O1 C1 N2 126.3(11) . . ?
O1 C1 N1 123.7(10) . . ?
N2 C1 N1 109.9(9) . . ?
N3 C2 N2 116.6(9) . . ?
N3 C2 C3 104.4(9) . . ?
N2 C2 C3 103.2(8) . . ?
N3 C2 H2 110.7 . . ?
N2 C2 H2 110.7 . . ?
C3 C2 H2 110.7 . . ?
N1 C3 N4 115.5(9) . . ?
N1 C3 C2 102.2(8) . . ?
N4 C3 C2 101.1(8) . . ?
N1 C3 H3 112.4 . . ?
N4 C3 H3 112.4 . . ?
C2 C3 H3 112.4 . . ?
O2 C4 N3 127.7(11) . . ?
O2 C4 N4 127.4(11) . . ?
N3 C4 N4 104.7(10) . . ?
N2 C5 N5 114.7(9) . . ?
N2 C5 H5A 108.6 . . ?
N5 C5 H5A 108.6 . . ?
N2 C5 H5B 108.6 . . ?
N5 C5 H5B 108.6 . . ?
H5A C5 H5B 107.6 . . ?
N8 C6 N3 114.0(9) . . ?
N8 C6 H6A 108.8 . . ?
N3 C6 H6A 108.8 . . ?
N8 C6 H6B 108.8 . . ?
N3 C6 H6B 108.8 . . ?
H6A C6 H6B 107.6 . . ?
O3 C7 N5 128.4(11) . . ?
O3 C7 N6 127.4(11) . . ?
N5 C7 N6 104.1(10) . . ?
N6 C8 N7 112.9(9) . . ?
N6 C8 C9 104.1(9) . . ?
N7 C8 C9 103.5(8) . . ?
N6 C8 H8 111.9 . . ?
N7 C8 H8 111.9 . . ?
C9 C8 H8 111.9 . . ?
N5 C9 N8 114.2(9) . . ?
N5 C9 C8 102.1(9) . . ?
N8 C9 C8 103.4(9) . . ?
N5 C9 H9 112.1 . . ?
N8 C9 H9 112.1 . . ?
C8 C9 H9 112.1 . . ?
O4 C10 N8 125.3(11) . . ?
O4 C10 N7 127.8(12) . . ?
N8 C10 N7 106.9(11) . . ?
N6 C11 N9 113.9(9) . . ?
N6 C11 H11A 108.8 . . ?
N9 C11 H11A 108.8 . . ?
N6 C11 H11B 108.8 . . ?
N9 C11 H11B 108.8 . . ?
H11A C11 H11B 107.7 . . ?
N12 C12 N7 113.0(9) . . ?
N12 C12 H12A 109.0 . . ?
N7 C12 H12A 109.0 . . ?
N12 C12 H12B 109.0 . . ?
N7 C12 H12B 109.0 . . ?
H12A C12 H12B 107.8 . . ?
O5 C13 N10 128.4(10) . . ?
O5 C13 N9 122.8(12) . . ?
N10 C13 N9 108.7(11) . . ?
N11 C14 N10 116.2(9) . . ?
N11 C14 C15 102.3(9) . . ?
N10 C14 C15 104.7(8) . . ?
N11 C14 H14 111.0 . . ?
N10 C14 H14 111.0 . . ?
C15 C14 H14 111.0 . . ?
N12 C15 N9 113.2(9) . . ?
N12 C15 C14 104.4(9) . . ?
N9 C15 C14 101.1(9) . . ?
N12 C15 H15 112.5 . . ?
N9 C15 H15 112.5 . . ?
C14 C15 H15 112.5 . . ?
O6 C16 N12 125.8(10) . . ?
O6 C16 N11 125.7(12) . . ?
N12 C16 N11 108.1(11) . . ?
N13 C17 N10 113.0(9) . . ?
N13 C17 H17A 109.0 . . ?
N10 C17 H17A 109.0 . . ?
N13 C17 H17B 109.0 . . ?
N10 C17 H17B 109.0 . . ?
H17A C17 H17B 107.8 . . ?
N16 C18 N11 113.1(9) . . ?
N16 C18 H18C 108.9 . . ?
N11 C18 H18C 108.9 . . ?
N16 C18 H18D 108.9 . . ?
N11 C18 H18D 108.9 . . ?
H18C C18 H18D 107.8 . . ?
O7 C19 N13 125.2(11) . . ?
O7 C19 N14 125.1(11) . . ?
N13 C19 N14 109.7(10) . . ?
N15 C20 N14 117.3(9) . . ?
N15 C20 C21 101.8(9) . . ?
N14 C20 C21 103.8(9) . . ?
N15 C20 H20 111.1 . . ?
N14 C20 H20 111.1 . . ?
C21 C20 H20 111.1 . . ?
N16 C21 N13 114.6(9) . . ?
N16 C21 C20 104.8(9) . . ?
N13 C21 C20 101.3(9) . . ?
N16 C21 H21 111.8 . . ?
N13 C21 H21 111.8 . . ?
C20 C21 H21 111.8 . . ?
O8 C22 N15 125.0(12) . . ?
O8 C22 N16 125.6(12) . . ?
N15 C22 N16 109.4(11) . . ?
N17 C23 N14 113.3(9) . . ?
N17 C23 H23A 108.9 . . ?
N14 C23 H23A 108.9 . . ?
N17 C23 H23B 108.9 . . ?
N14 C23 H23B 108.9 . . ?
H23A C23 H23B 107.7 . . ?
N15 C24 N20 114.7(9) . . ?
N15 C24 H24A 108.6 . . ?
N20 C24 H24A 108.6 . . ?
N15 C24 H24B 108.6 . . ?
N20 C24 H24B 108.6 . . ?
H24A C24 H24B 107.6 . . ?
O9 C25 N18 126.6(11) . . ?
O9 C25 N17 123.4(10) . . ?
N18 C25 N17 109.9(10) . . ?
N18 C26 N19 114.8(9) . . ?
N18 C26 C27 103.7(9) . . ?
N19 C26 C27 101.8(9) . . ?
N18 C26 H26 111.9 . . ?
N19 C26 H26 111.9 . . ?
C27 C26 H26 111.9 . . ?
N17 C27 N20 114.5(9) . . ?
N17 C27 C26 102.9(9) . . ?
N20 C27 C26 102.8(9) . . ?
N17 C27 H27 112.0 . . ?
N20 C27 H27 112.0 . . ?
C26 C27 H27 112.0 . . ?
O10 C28 N19 125.0(12) . . ?
O10 C28 N20 126.8(11) . . ?
N19 C28 N20 108.2(11) . . ?
N18 C29 N1 115.3(9) . . ?
N18 C29 H29A 108.4 . . ?
N1 C29 H29A 108.4 . . ?
N18 C29 H29B 108.4 . . ?
N1 C29 H29B 108.4 . . ?
H29A C29 H29B 107.5 . . ?
N19 C30 N4 115.4(9) . . ?
N19 C30 H30A 108.4 . . ?
N4 C30 H30A 108.4 . . ?
N19 C30 H30B 108.4 . . ?
N4 C30 H30B 108.4 . . ?
H30A C30 H30B 107.5 . . ?
O30 C31 N23 126.7(10) . . ?
O30 C31 N22 124.4(9) . . ?
N23 C31 N22 108.6(9) . . ?
N24 C32 N23 114.2(8) . . ?
N24 C32 C33 102.5(9) . . ?
N23 C32 C33 105.0(9) . . ?
N24 C32 H32 111.5 . . ?
N23 C32 H32 111.5 . . ?
C33 C32 H32 111.5 . . ?
N25 C33 N22 116.0(9) . . ?
N25 C33 C32 104.1(8) . . ?
N22 C33 C32 102.2(8) . . ?
N25 C33 H33 111.3 . . ?
N22 C33 H33 111.3 . . ?
C32 C33 H33 111.3 . . ?
O31 C34 N24 126.1(10) . . ?
O31 C34 N25 126.4(10) . . ?
N24 C34 N25 107.4(9) . . ?
N26 C35 N23 114.4(8) . . ?
N26 C35 H35A 108.7 . . ?
N23 C35 H35A 108.7 . . ?
N26 C35 H35B 108.7 . . ?
N23 C35 H35B 108.7 . . ?
H35A C35 H35B 107.6 . . ?
N29 C36 N24 111.2(8) . . ?
N29 C36 H36A 109.4 . . ?
N24 C36 H36A 109.4 . . ?
N29 C36 H36B 109.4 . . ?
N24 C36 H36B 109.4 . . ?
H36A C36 H36B 108.0 . . ?
O32 C37 N26 128.4(10) . . ?
O32 C37 N27 124.4(10) . . ?
N26 C37 N27 107.2(9) . . ?
N28 C38 N27 115.7(9) . . ?
N28 C38 C39 103.1(8) . . ?
N27 C38 C39 103.5(8) . . ?
N28 C38 H38 111.3 . . ?
N27 C38 H38 111.3 . . ?
C39 C38 H38 111.3 . . ?
N26 C39 N29 111.6(8) . . ?
N26 C39 C38 102.8(8) . . ?
N29 C39 C38 103.2(8) . . ?
N26 C39 H39 112.8 . . ?
N29 C39 H39 112.8 . . ?
C38 C39 H39 112.8 . . ?
O33 C40 N28 125.6(10) . . ?
O33 C40 N29 125.2(10) . . ?
N28 C40 N29 109.2(10) . . ?
N27 C41 N30 114.4(8) . . ?
N27 C41 H41A 108.7 . . ?
N30 C41 H41A 108.7 . . ?
N27 C41 H41B 108.7 . . ?
N30 C41 H41B 108.7 . . ?
H41A C41 H41B 107.6 . . ?
N33 C42 N28 114.3(9) . . ?
N33 C42 H42A 108.7 . . ?
N28 C42 H42A 108.7 . . ?
N33 C42 H42B 108.7 . . ?
N28 C42 H42B 108.7 . . ?
H42A C42 H42B 107.6 . . ?
O34 C43 N30 128.4(10) . . ?
O34 C43 N31 125.4(11) . . ?
N30 C43 N31 106.1(10) . . ?
N31 C44 N32 114.5(8) . . ?
N31 C44 C45 102.5(9) . . ?
N32 C44 C45 102.4(9) . . ?
N31 C44 H44 112.2 . . ?
N32 C44 H44 112.2 . . ?
C45 C44 H44 112.2 . . ?
N30 C45 N33 114.7(9) . . ?
N30 C45 C44 104.3(9) . . ?
N33 C45 C44 104.5(8) . . ?
N30 C45 H45 110.9 . . ?
N33 C45 H45 110.9 . . ?
C44 C45 H45 110.9 . . ?
O35 C46 N32 124.9(11) . . ?
O35 C46 N33 126.1(11) . . ?
N32 C46 N33 109.0(9) . . ?
N34 C47 N31 115.7(9) . . ?
N34 C47 H47A 108.3 . . ?
N31 C47 H47A 108.3 . . ?
N34 C47 H47B 108.3 . . ?
N31 C47 H47B 108.3 . . ?
H47A C47 H47B 107.4 . . ?
N32 C48 N37 114.3(8) . . ?
N32 C48 H48A 108.7 . . ?
N37 C48 H48A 108.7 . . ?
N32 C48 H48B 108.7 . . ?
N37 C48 H48B 108.7 . . ?
H48A C48 H48B 107.6 . . ?
O36 C49 N35 125.2(11) . . ?
O36 C49 N34 125.6(12) . . ?
N35 C49 N34 109.2(10) . . ?
N36 C50 N35 113.5(8) . . ?
N36 C50 C51 102.9(9) . . ?
N35 C50 C51 103.3(8) . . ?
N36 C50 H50 112.1 . . ?
N35 C50 H50 112.1 . . ?
C51 C50 H50 112.1 . . ?
N37 C51 N34 115.1(9) . . ?
N37 C51 C50 104.3(8) . . ?
N34 C51 C50 104.4(8) . . ?
N37 C51 H51 110.9 . . ?
N34 C51 H51 110.9 . . ?
C50 C51 H51 110.9 . . ?
O37 C52 N36 127.2(11) . . ?
O37 C52 N37 126.9(10) . . ?
N36 C52 N37 105.9(9) . . ?
N25 C53 N35 113.9(9) 5_567 . ?
N25 C53 H53A 108.8 5_567 . ?
N35 C53 H53A 108.8 . . ?
N25 C53 H53B 108.8 5_567 . ?
N35 C53 H53B 108.8 . . ?
H53A C53 H53B 107.7 . . ?
N22 C54 N36 112.8(8) 5_567 . ?
N22 C54 H54A 109.0 5_567 . ?
N36 C54 H54A 109.0 . . ?
N22 C54 H54B 109.0 5_567 . ?
N36 C54 H54B 109.0 . . ?
H54A C54 H54B 107.8 . . ?

loop_
_geom_bond_atom_site_label_1
_geom_bond_atom_site_label_2
_geom_bond_distance
_geom_bond_site_symmetry_2
_geom_bond_publ_flag
Sm O18 2.404(7) . ?
Sm O19 2.434(7) . ?
Sm O7 2.441(8) . ?
Sm O14 2.459(7) . ?
Sm O5 2.465(8) . ?
Sm O11 2.462(12) . ?
Sm O9 2.527(7) . ?
Sm O3 2.567(7) . ?
Sm O1 2.619(8) . ?
K O21 2.480(17) . ?
K O4 2.678(8) . ?
K O20 2.714(13) . ?
K O10 2.745(8) . ?
K O6 2.782(8) . ?
K O8 2.791(8) . ?
K O2 2.798(8) . ?
K O12 2.851(19) . ?
Re1 O15 1.700(7) . ?
Re1 O17 1.711(8) . ?
Re1 O16 1.739(7) . ?
Re1 O14 1.741(7) . ?
Re2 O22 1.725(7) . ?
Re2 O23 1.736(7) . ?
Re2 O24 1.741(6) . ?
Re2 O25 1.743(7) . ?
Re3 O27 1.672(11) . ?
Re3 O29 1.690(11) . ?
Re3 O26 1.702(11) . ?
Re3 O28 1.802(13) . ?
O1 C1 1.250(12) . ?
O2 C4 1.201(13) . ?
O3 C7 1.192(14) . ?
O4 C10 1.214(13) . ?
O5 C13 1.235(14) . ?
O6 C16 1.244(14) . ?
O7 C19 1.225(13) . ?
O8 C22 1.236(14) . ?
O9 C25 1.256(13) . ?
O10 C28 1.202(14) . ?
O11 N21 1.160(10) . ?
O12 N21 1.18(2) . ?
O13 N21 1.12(2) . ?
O18 H18A 0.8577 . ?
O18 H18B 0.8857 . ?
O19 H19A 0.9137 . ?
O19 H19B 0.9255 . ?
O30 C31 1.250(12) . ?
O31 C34 1.204(12) . ?
O32 C37 1.209(12) . ?
O33 C40 1.232(12) . ?
O34 C43 1.203(13) . ?
O35 C46 1.238(12) . ?
O36 C49 1.243(13) . ?
O37 C52 1.191(13) . ?
O39 H39A 0.9707 . ?
O39 H39B 0.9686 . ?
N1 C1 1.342(14) . ?
N1 C3 1.439(12) . ?
N1 C29 1.450(13) . ?
N2 C1 1.343(13) . ?
N2 C2 1.443(12) . ?
N2 C5 1.446(13) . ?
N3 C4 1.359(14) . ?
N3 C2 1.441(13) . ?
N3 C6 1.495(13) . ?
N4 C4 1.412(13) . ?
N4 C3 1.448(13) . ?
N4 C30 1.475(13) . ?
N5 C7 1.388(14) . ?
N5 C9 1.437(14) . ?
N5 C5 1.461(14) . ?
N6 C7 1.404(15) . ?
N6 C11 1.418(13) . ?
N6 C8 1.449(14) . ?
N7 C10 1.389(14) . ?
N7 C8 1.449(14) . ?
N7 C12 1.482(15) . ?
N8 C10 1.379(15) . ?
N8 C6 1.427(14) . ?
N8 C9 1.451(13) . ?
N9 C13 1.386(14) . ?
N9 C11 1.444(13) . ?
N9 C15 1.485(14) . ?
N10 C13 1.329(15) . ?
N10 C17 1.438(12) . ?
N10 C14 1.441(14) . ?
N11 C16 1.387(14) . ?
N11 C14 1.439(14) . ?
N11 C18 1.514(14) . ?
N12 C16 1.357(14) . ?
N12 C12 1.439(13) . ?
N12 C15 1.457(14) . ?
N13 C19 1.338(14) . ?
N13 C17 1.433(13) . ?
N13 C21 1.473(14) . ?
N14 C19 1.348(14) . ?
N14 C23 1.436(13) . ?
N14 C20 1.451(14) . ?
N15 C22 1.358(15) . ?
N15 C24 1.407(14) . ?
N15 C20 1.452(13) . ?
N16 C22 1.376(15) . ?
N16 C18 1.416(13) . ?
N16 C21 1.440(14) . ?
N17 C25 1.368(14) . ?
N17 C23 1.435(13) . ?
N17 C27 1.446(13) . ?
N18 C25 1.354(14) . ?
N18 C29 1.417(13) . ?
N18 C26 1.437(14) . ?
N19 C28 1.348(14) . ?
N19 C30 1.438(13) . ?
N19 C26 1.489(13) . ?
N20 C28 1.366(15) . ?
N20 C27 1.475(14) . ?
N20 C24 1.478(14) . ?
N22 C31 1.383(13) . ?
N22 C54 1.411(12) 5_567 ?
N22 C33 1.448(13) . ?
N23 C31 1.362(13) . ?
N23 C32 1.455(13) . ?
N23 C35 1.458(13) . ?
N24 C34 1.361(13) . ?
N24 C32 1.444(13) . ?
N24 C36 1.492(13) . ?
N25 C34 1.381(13) . ?
N25 C53 1.413(13) 5_567 ?
N25 C33 1.434(13) . ?
N26 C37 1.359(13) . ?
N26 C39 1.432(13) . ?
N26 C35 1.448(12) . ?
N27 C37 1.376(13) . ?
N27 C41 1.442(12) . ?
N27 C38 1.458(13) . ?
N28 C40 1.349(13) . ?
N28 C38 1.434(12) . ?
N28 C42 1.450(13) . ?
N29 C40 1.361(13) . ?
N29 C39 1.448(13) . ?
N29 C36 1.452(13) . ?
N30 C43 1.366(14) . ?
N30 C45 1.436(13) . ?
N30 C41 1.475(13) . ?
N31 C43 1.404(13) . ?
N31 C44 1.469(13) . ?
N31 C47 1.480(13) . ?
N32 C46 1.355(14) . ?
N32 C48 1.447(13) . ?
N32 C44 1.478(14) . ?
N33 C46 1.369(14) . ?
N33 C42 1.413(14) . ?
N33 C45 1.452(13) . ?
N34 C49 1.373(14) . ?
N34 C47 1.422(13) . ?
N34 C51 1.451(12) . ?
N35 C49 1.365(15) . ?
N35 C50 1.453(13) . ?
N35 C53 1.482(14) . ?
N36 C52 1.377(14) . ?
N36 C50 1.442(14) . ?
N36 C54 1.477(13) . ?
N37 C52 1.393(14) . ?
N37 C51 1.423(13) . ?
N37 C48 1.461(13) . ?
C2 C3 1.555(14) . ?
C2 H2 0.9800 . ?
C3 H3 0.9800 . ?
C5 H5A 0.9700 . ?
C5 H5B 0.9700 . ?
C6 H6A 0.9700 . ?
C6 H6B 0.9700 . ?
C8 C9 1.537(15) . ?
C8 H8 0.9800 . ?
C9 H9 0.9800 . ?
C11 H11A 0.9700 . ?
C11 H11B 0.9700 . ?
C12 H12A 0.9700 . ?
C12 H12B 0.9700 . ?
C14 C15 1.553(15) . ?
C14 H14 0.9800 . ?
C15 H15 0.9800 . ?
C17 H17A 0.9700 . ?
C17 H17B 0.9700 . ?
C18 H18C 0.9700 . ?
C18 H18D 0.9700 . ?
C20 C21 1.560(15) . ?
C20 H20 0.9800 . ?
C21 H21 0.9800 . ?
C23 H23A 0.9700 . ?
C23 H23B 0.9700 . ?
C24 H24A 0.9700 . ?
C24 H24B 0.9700 . ?
C26 C27 1.562(16) . ?
C26 H26 0.9800 . ?
C27 H27 0.9800 . ?
C29 H29A 0.9700 . ?
C29 H29B 0.9700 . ?
C30 H30A 0.9700 . ?
C30 H30B 0.9700 . ?
C32 C33 1.546(15) . ?
C32 H32 0.9800 . ?
C33 H33 0.9800 . ?
C35 H35A 0.9700 . ?
C35 H35B 0.9700 . ?
C36 H36A 0.9700 . ?
C36 H36B 0.9700 . ?
C38 C39 1.542(14) . ?
C38 H38 0.9800 . ?
C39 H39 0.9800 . ?
C41 H41A 0.9700 . ?
C41 H41B 0.9700 . ?
C42 H42A 0.9700 . ?
C42 H42B 0.9700 . ?
C44 C45 1.533(15) . ?
C44 H44 0.9800 . ?
C45 H45 0.9800 . ?
C47 H47A 0.9700 . ?
C47 H47B 0.9700 . ?
C48 H48A 0.9700 . ?
C48 H48B 0.9700 . ?
C50 C51 1.534(14) . ?
C50 H50 0.9800 . ?
C51 H51 0.9800 . ?
C53 N25 1.413(13) 5_567 ?
C53 H53A 0.9700 . ?
C53 H53B 0.9700 . ?
C54 N22 1.411(12) 5_567 ?
C54 H54A 0.9700 . ?
C54 H54B 0.9700 . ?

loop_
_geom_hbond_atom_site_label_D
_geom_hbond_atom_site_label_H
_geom_hbond_atom_site_label_A
_geom_hbond_distance_DH
_geom_hbond_distance_HA
_geom_hbond_distance_DA
_geom_hbond_angle_DHA
_geom_hbond_site_symmetry_A
O18 H18A O30 0.86 1.94 2.701(10) 146.5 .
O18 H18B O32 0.89 1.92 2.752(10) 155.7 .
O19 H19A O34 0.91 1.98 2.784(10) 145.9 .
O19 H19B O36 0.93 1.98 2.897(10) 173.5 .
O39 H39A O22 0.97 1.92 2.871(10) 167.0 .
O39 H39B O26 0.97 2.14 2.847(15) 128.9 .
